data_7006953
loop_
_publ_author_name
'Doyle, Robert P.'
'Julve, Miguel'
'Lloret, Francesc'
'Nieuwenhuyzen, Mark'
'Kruger, Paul E.'

_publ_section_title
;
 Hydrogen-bond tuning of ferromagnetic interactions: synthesis,
 structure and magnetic properties of polynuclear copper(II) complexes
 incorporating p-block oxo-anions.
;
_journal_issue 17
_journal_name_full 'Dalton transactions (Cambridge, England : 2003)'
_journal_page_first 2081
_journal_page_last 2088
_journal_paper_doi 10.1039/b515889c
_journal_year 2006
_chemical_formula_sum 'C32 H48 Cu3 N6 O19'
_chemical_formula_weight 1011.38
_chemical_name_systematic
;
?
;
_space_group_IT_number 2
_symmetry_cell_setting triclinic
_symmetry_space_group_name_Hall '-P 1'
_symmetry_space_group_name_H-M 'P -1'
_atom_sites_solution_hydrogens geom
_atom_sites_solution_primary direct
_atom_sites_solution_secondary difmap
_audit_creation_method SHELXL-97
_cell_angle_alpha 95.740(10)
_cell_angle_beta 97.550(10)
_cell_angle_gamma 106.710(10)
_cell_formula_units_Z 2
_cell_length_a 8.7390(10)
_cell_length_b 13.4550(10)
_cell_length_c 18.4430(10)
_cell_measurement_reflns_used 28
_cell_measurement_temperature 153(2)
_cell_measurement_theta_max 12.49
_cell_measurement_theta_min 5.34
_cell_volume 2037.2(3)
_computing_cell_refinement 'Bruker XSCANS'
_computing_data_collection 'Bruker XSCANS'
_computing_data_reduction 'Bruker SHELXTL'
_computing_molecular_graphics 'Bruker SHELXTL'
_computing_publication_material 'Bruker SHELXTL'
_computing_structure_refinement 'SHELXL-97 (Sheldrick, 1997)'
_computing_structure_solution 'SHELXS-97 (Sheldrick, 1990)'
_diffrn_ambient_temperature 153(2)
_diffrn_measured_fraction_theta_full 0.998
_diffrn_measured_fraction_theta_max 0.998
_diffrn_measurement_device_type 'Bruker P4'
_diffrn_measurement_method '\w scans'
_diffrn_radiation_monochromator graphite
_diffrn_radiation_source 'fine-focus sealed tube'
_diffrn_radiation_type MoK\a
_diffrn_radiation_wavelength 0.71073
_diffrn_reflns_av_R_equivalents 0.0118
_diffrn_reflns_av_sigmaI/netI 0.0209
_diffrn_reflns_limit_h_max 10
_diffrn_reflns_limit_h_min 0
_diffrn_reflns_limit_k_max 15
_diffrn_reflns_limit_k_min -15
_diffrn_reflns_limit_l_max 21
_diffrn_reflns_limit_l_min -21
_diffrn_reflns_number 7683
_diffrn_reflns_theta_full 25.00
_diffrn_reflns_theta_max 25.00
_diffrn_reflns_theta_min 2.08
_diffrn_standards_decay_% 1
_diffrn_standards_interval_count 97
_diffrn_standards_number 3
_exptl_absorpt_coefficient_mu 1.637
_exptl_absorpt_correction_T_max 0.8667
_exptl_absorpt_correction_T_min 0.3693
_exptl_absorpt_correction_type empirical
_exptl_absorpt_process_details 'Psi Scans'
_exptl_crystal_colour Blue
_exptl_crystal_density_diffrn 1.649
_exptl_crystal_density_method 'not measured'
_exptl_crystal_description plate
_exptl_crystal_F_000 1042
_exptl_crystal_size_max 0.76
_exptl_crystal_size_mid 0.72
_exptl_crystal_size_min 0.09
_refine_diff_density_max 1.183
_refine_diff_density_min -0.988
_refine_diff_density_rms 0.105
_refine_ls_extinction_method none
_refine_ls_goodness_of_fit_ref 1.040
_refine_ls_hydrogen_treatment mixed
_refine_ls_matrix_type full
_refine_ls_number_parameters 547
_refine_ls_number_reflns 7169
_refine_ls_number_restraints 0
_refine_ls_restrained_S_all 1.040
_refine_ls_R_factor_all 0.0488
_refine_ls_R_factor_gt 0.0409
_refine_ls_shift/su_max 0.001
_refine_ls_shift/su_mean 0.000
_refine_ls_structure_factor_coef Fsqd
_refine_ls_weighting_details 'calc w=1/[\s^2^(Fo^2^)+(0.0675P)^2^+3.1492P] where P=(Fo^2^+2Fc^2^)/3'
_refine_ls_weighting_scheme calc
_refine_ls_wR_factor_gt 0.1031
_refine_ls_wR_factor_ref 0.1084
_reflns_number_gt 6246
_reflns_number_total 7169
_reflns_threshold_expression >2sigma(I)
_cod_data_source_file b515889c.txt
_cod_data_source_block 1
_cod_depositor_comments
;
The following automatic conversions were performed:
'_symmetry_cell_setting' value 'Triclinic' changed to 'triclinic'
according to '/home/saulius/struct/CIF-dictionaries/cif_core.dic'
dictionary named 'cif_core.dic' version 2.4.1 from 2010-06-29.

Automatic conversion script
Id: cif_fix_enum 1527 2010-12-29 10:47:43Z saulius 
;
_cod_original_sg_symbol_H-M P-1
_cod_database_code 7006953

loop_
_symmetry_equiv_pos_as_xyz
'x, y, z'
'-x, -y, -z'

loop_
_atom_site_label
_atom_site_type_symbol
_atom_site_fract_x
_atom_site_fract_y
_atom_site_fract_z
_atom_site_U_iso_or_equiv
_atom_site_adp_type
_atom_site_occupancy
_atom_site_symmetry_multiplicity
_atom_site_calc_flag
_atom_site_refinement_flags
_atom_site_disorder_assembly
_atom_site_disorder_group
Cu1 Cu 0.61941(5) 1.00056(3) 0.95339(2) 0.01428(11) Uani 1 1 d . . .
Cu2 Cu 0.43885(4) 0.81744(3) 0.74062(2) 0.01301(11) Uani 1 1 d . . .
Cu3 Cu -0.10362(4) 0.54761(3) 0.53813(2) 0.01175(11) Uani 1 1 d . . .
N1A N 0.7796(3) 0.9250(2) 0.93708(15) 0.0177(6) Uani 1 1 d . . .
C2A C 0.7703(4) 0.8290(3) 0.95420(19) 0.0220(7) Uani 1 1 d . . .
H2A H 0.6804 0.7924 0.9751 0.026 Uiso 1 1 calc R . .
C3A C 0.8877(5) 0.7819(3) 0.9422(2) 0.0286(8) Uani 1 1 d . . .
H3A H 0.8786 0.7137 0.9544 0.034 Uiso 1 1 calc R . .
C4A C 1.0190(5) 0.8358(3) 0.9122(2) 0.0301(9) Uani 1 1 d . . .
H4A H 1.1013 0.8049 0.9038 0.036 Uiso 1 1 calc R . .
C5A C 1.0297(4) 0.9351(3) 0.89451(19) 0.0254(8) Uani 1 1 d . . .
H5A H 1.1193 0.9733 0.8741 0.030 Uiso 1 1 calc R . .
C6A C 0.9068(4) 0.9775(3) 0.90720(18) 0.0196(7) Uani 1 1 d . . .
C7A C 0.9029(4) 1.0821(3) 0.88999(18) 0.0203(7) Uani 1 1 d . . .
C8A C 1.0222(5) 1.1486(3) 0.8592(2) 0.0286(8) Uani 1 1 d . . .
H8A H 1.1127 1.1286 0.8473 0.034 Uiso 1 1 calc R . .
C9A C 1.0054(5) 1.2449(3) 0.8464(2) 0.0349(10) Uani 1 1 d . . .
H9A H 1.0853 1.2921 0.8256 0.042 Uiso 1 1 calc R . .
C10A C 0.8736(5) 1.2722(3) 0.8637(2) 0.0353(9) Uani 1 1 d . . .
H10A H 0.8612 1.3381 0.8549 0.042 Uiso 1 1 calc R . .
C11A C 0.7583(5) 1.2019(3) 0.8942(2) 0.0262(8) Uani 1 1 d . . .
H11A H 0.6662 1.2201 0.9059 0.031 Uiso 1 1 calc R . .
N12A N 0.7743(3) 1.1094(2) 0.90759(15) 0.0189(6) Uani 1 1 d . . .
N1B N 0.5288(3) 0.7015(2) 0.76629(15) 0.0185(6) Uani 1 1 d . . .
C2B C 0.4485(5) 0.6144(3) 0.79189(19) 0.0240(8) Uani 1 1 d . . .
H2B H 0.3400 0.6054 0.7992 0.029 Uiso 1 1 calc R . .
C3B C 0.5189(6) 0.5381(3) 0.8077(2) 0.0334(9) Uani 1 1 d . . .
H3B H 0.4614 0.4788 0.8277 0.040 Uiso 1 1 calc R . .
C4B C 0.6740(5) 0.5487(3) 0.7943(2) 0.0349(10) Uani 1 1 d . . .
H4B H 0.7225 0.4953 0.8030 0.042 Uiso 1 1 calc R . .
C5B C 0.7587(5) 0.6382(3) 0.7679(2) 0.0292(9) Uani 1 1 d . . .
H5B H 0.8659 0.6474 0.7586 0.035 Uiso 1 1 calc R . .
C6B C 0.6819(4) 0.7135(3) 0.75548(18) 0.0200(7) Uani 1 1 d . . .
C7B C 0.7606(4) 0.8140(3) 0.73017(18) 0.0186(7) Uani 1 1 d . . .
C8B C 0.9183(4) 0.8441(3) 0.71628(19) 0.0276(8) Uani 1 1 d . . .
H8B H 0.9831 0.7986 0.7215 0.033 Uiso 1 1 calc R . .
C9B C 0.9802(4) 0.9416(3) 0.6946(2) 0.0323(9) Uani 1 1 d . . .
H9B H 1.0884 0.9639 0.6853 0.039 Uiso 1 1 calc R . .
C10B C 0.8830(5) 1.0056(3) 0.6866(2) 0.0300(9) Uani 1 1 d . . .
H10B H 0.9228 1.0722 0.6712 0.036 Uiso 1 1 calc R . .
C11B C 0.7269(4) 0.9715(3) 0.70116(19) 0.0219(7) Uani 1 1 d . . .
H11B H 0.6603 1.0159 0.6958 0.026 Uiso 1 1 calc R . .
N12B N 0.6659(3) 0.8775(2) 0.72276(15) 0.0166(6) Uani 1 1 d . . .
N1C N -0.1801(3) 0.6757(2) 0.53238(14) 0.0147(6) Uani 1 1 d . . .
C2C C -0.1025(4) 0.7656(3) 0.50808(18) 0.0181(7) Uani 1 1 d . . .
H2C H -0.0002 0.7725 0.4934 0.022 Uiso 1 1 calc R . .
C3C C -0.1671(4) 0.8471(3) 0.50396(19) 0.0215(7) Uani 1 1 d . . .
H3C H -0.1106 0.9086 0.4859 0.026 Uiso 1 1 calc R . .
C4C C -0.3147(4) 0.8391(3) 0.52622(19) 0.0216(7) Uani 1 1 d . . .
H4C H -0.3607 0.8949 0.5238 0.026 Uiso 1 1 calc R . .
C5C C -0.3945(4) 0.7480(3) 0.55226(18) 0.0184(7) Uani 1 1 d . . .
H5C H -0.4956 0.7407 0.5683 0.022 Uiso 1 1 calc R . .
C6C C -0.3239(4) 0.6679(3) 0.55441(16) 0.0138(6) Uani 1 1 d . . .
C7C C -0.3979(4) 0.5675(2) 0.58040(16) 0.0130(6) Uani 1 1 d . . .
C8C C -0.5458(4) 0.5429(3) 0.60578(18) 0.0178(7) Uani 1 1 d . . .
H8C H -0.6071 0.5908 0.6060 0.021 Uiso 1 1 calc R . .
C9C C -0.6017(4) 0.4473(3) 0.63071(19) 0.0203(7) Uani 1 1 d . . .
H9C H -0.7019 0.4289 0.6486 0.024 Uiso 1 1 calc R . .
C10C C -0.5096(4) 0.3788(3) 0.62926(19) 0.0209(7) Uani 1 1 d . . .
H10C H -0.5449 0.3135 0.6470 0.025 Uiso 1 1 calc R . .
C11C C -0.3668(4) 0.4065(3) 0.60188(18) 0.0173(7) Uani 1 1 d . . .
H11C H -0.3057 0.3585 0.5998 0.021 Uiso 1 1 calc R . .
N12C N -0.3103(3) 0.4995(2) 0.57782(14) 0.0136(5) Uani 1 1 d . . .
O1 O 0.4895(3) 1.09011(17) 0.98009(12) 0.0176(5) Uani 1 1 d . . .
H1O H 0.4196 1.0796 0.9322 0.026 Uiso 1 1 d R . .
O2 O 0.0719(3) 0.59073(16) 0.48156(12) 0.0134(4) Uani 1 1 d . . .
H2O H 0.1469 0.6388 0.5132 0.020 Uiso 1 1 d R . .
C1 C 0.3953(4) 0.9791(2) 0.80833(17) 0.0144(7) Uani 1 1 d . . .
O11 O 0.3612(3) 1.06096(18) 0.83204(13) 0.0204(5) Uani 1 1 d . . .
O12 O 0.3823(3) 0.94916(17) 0.73813(12) 0.0156(5) Uani 1 1 d . . .
O13 O 0.4443(3) 0.92096(17) 0.85205(12) 0.0157(5) Uani 1 1 d . . .
C2 C 0.1686(4) 0.6840(2) 0.66329(18) 0.0138(6) Uani 1 1 d . . .
O21 O 0.2532(3) 0.71681(17) 0.61377(12) 0.0174(5) Uani 1 1 d . . .
O22 O 0.2179(3) 0.72882(18) 0.73157(13) 0.0177(5) Uani 1 1 d . . .
O23 O 0.0376(3) 0.60709(18) 0.64843(12) 0.0188(5) Uani 1 1 d . . .
O1W O 0.3747(3) 1.08283(19) 0.63975(13) 0.0245(5) Uani 1 1 d . . .
H1W1 H 0.3101 1.1163 0.6502 0.037 Uiso 1 1 d R . .
H1W2 H 0.3688 1.0420 0.6737 0.037 Uiso 1 1 d R . .
O2W O 0.9708(3) 1.3155(2) 0.64472(15) 0.0236(6) Uani 1 1 d . . .
H2W1 H 0.969(5) 1.348(4) 0.607(3) 0.035 Uiso 1 1 d . . .
H2W2 H 0.891(6) 1.274(4) 0.641(3) 0.035 Uiso 1 1 d . . .
O3W O 0.6702(3) 1.2616(2) 1.07963(15) 0.0322(6) Uani 1 1 d . . .
H3W1 H 0.6185 1.2112 1.0343 0.048 Uiso 1 1 d R . .
H3W2 H 0.6408 1.2230 1.1278 0.048 Uiso 1 1 d R . .
O4W O 0.0099(4) 0.4835(2) 0.75740(14) 0.0333(6) Uani 1 1 d . . .
H4W1 H 0.0085 0.5258 0.7203 0.050 Uiso 1 1 d R . .
H4W2 H -0.0104 0.4274 0.7300 0.050 Uiso 1 1 d R . .
O5W O 1.1943(3) 1.2096(2) 0.68394(15) 0.0297(6) Uani 1 1 d . . .
H5W1 H 1.2477 1.2419 0.7280 0.045 Uiso 1 1 d R . .
H5W2 H 1.1236 1.2377 0.6654 0.045 Uiso 1 1 d R . .
O6W O 0.6832(3) 1.1612(2) 0.60310(15) 0.0328(6) Uani 1 1 d . . .
H6W1 H 0.6692 1.1396 0.5520 0.049 Uiso 1 1 d R . .
H6W2 H 0.5779 1.1426 0.6115 0.049 Uiso 1 1 d R . .
O7W O 0.3144(4) 0.8931(2) 0.54383(15) 0.0386(7) Uani 1 1 d . . .
H7W1 H 0.3111 0.9481 0.5677 0.058 Uiso 1 1 d R . .
H7W2 H 0.2750 0.8448 0.5708 0.058 Uiso 1 1 d R . .
O8W O 0.4083(4) 1.2669(2) 0.81421(18) 0.0407(7) Uani 1 1 d . . .
H8W1 H 0.4158 1.2933 0.8627 0.061 Uiso 1 1 d R . .
H8W2 H 0.3962 1.2033 0.8090 0.061 Uiso 1 1 d R . .
O9W O 1.0587(5) 0.5625(2) 0.90328(16) 0.0564(10) Uani 1 1 d . . .
H9W1 H 1.0371 0.5377 0.8493 0.085 Uiso 1 1 d R . .
H9W2 H 1.1415 0.6247 0.9130 0.085 Uiso 1 1 d R . .
O10W O 1.2190(7) 0.4806(3) 1.0135(2) 0.0843(15) Uani 1 1 d . . .
H101 H 1.1125 0.4645 1.0297 0.126 Uiso 1 1 d R . .
H102 H 1.1615 0.4967 0.9721 0.126 Uiso 1 1 d R . .
O11W O 0.5558(7) 0.6281(3) 1.0454(2) 0.0915(16) Uani 1 1 d . . .
H111 H 0.4359 0.5811 1.0297 0.137 Uiso 1 1 d R . .
H112 H 0.6147 0.5830 1.0246 0.137 Uiso 1 1 d R . .

loop_
_atom_site_aniso_label
_atom_site_aniso_U_11
_atom_site_aniso_U_22
_atom_site_aniso_U_33
_atom_site_aniso_U_23
_atom_site_aniso_U_13
_atom_site_aniso_U_12
Cu1 0.0169(2) 0.0113(2) 0.0145(2) 0.00298(15) 0.00375(15) 0.00324(16)
Cu2 0.0131(2) 0.0100(2) 0.0152(2) 0.00221(15) 0.00110(15) 0.00277(15)
Cu3 0.0117(2) 0.0099(2) 0.0141(2) 0.00290(14) 0.00338(15) 0.00298(15)
N1A 0.0176(14) 0.0176(14) 0.0165(14) -0.0010(11) -0.0001(11) 0.0055(12)
C2A 0.0264(18) 0.0160(17) 0.0232(18) 0.0017(14) 0.0023(15) 0.0069(15)
C3A 0.032(2) 0.026(2) 0.028(2) -0.0011(16) -0.0035(16) 0.0132(17)
C4A 0.027(2) 0.036(2) 0.029(2) -0.0050(17) -0.0034(16) 0.0177(18)
C5A 0.0196(18) 0.034(2) 0.0195(18) -0.0045(15) 0.0008(14) 0.0065(16)
C6A 0.0169(16) 0.0230(18) 0.0149(16) -0.0006(14) -0.0004(13) 0.0024(14)
C7A 0.0190(17) 0.0237(18) 0.0143(16) 0.0010(14) 0.0005(13) 0.0021(14)
C8A 0.0249(19) 0.033(2) 0.0250(19) 0.0043(16) 0.0105(16) 0.0014(17)
C9A 0.035(2) 0.029(2) 0.037(2) 0.0097(18) 0.0175(19) -0.0029(18)
C10A 0.040(2) 0.025(2) 0.042(2) 0.0183(18) 0.0157(19) 0.0046(18)
C11A 0.029(2) 0.0215(19) 0.029(2) 0.0097(15) 0.0075(16) 0.0056(16)
N12A 0.0202(14) 0.0160(14) 0.0180(14) 0.0035(11) 0.0040(11) 0.0010(12)
N1B 0.0232(15) 0.0159(14) 0.0151(14) -0.0004(11) -0.0003(11) 0.0061(12)
C2B 0.034(2) 0.0159(17) 0.0213(18) 0.0049(14) 0.0036(15) 0.0050(15)
C3B 0.058(3) 0.0182(19) 0.024(2) 0.0055(15) 0.0016(18) 0.0132(19)
C4B 0.054(3) 0.028(2) 0.028(2) 0.0029(17) -0.0062(19) 0.027(2)
C5B 0.036(2) 0.028(2) 0.0257(19) -0.0028(16) -0.0052(16) 0.0197(18)
C6B 0.0252(18) 0.0213(18) 0.0132(16) -0.0023(13) -0.0039(13) 0.0117(15)
C7B 0.0209(17) 0.0211(18) 0.0135(16) -0.0032(13) -0.0010(13) 0.0095(14)
C8B 0.0192(18) 0.045(2) 0.0185(18) -0.0031(16) -0.0013(14) 0.0151(17)
C9B 0.0153(18) 0.045(2) 0.030(2) -0.0013(18) 0.0055(15) 0.0003(17)
C10B 0.0234(19) 0.028(2) 0.031(2) 0.0014(16) 0.0061(16) -0.0038(16)
C11B 0.0203(17) 0.0183(17) 0.0245(18) 0.0017(14) 0.0050(14) 0.0020(14)
N12B 0.0171(14) 0.0156(14) 0.0156(14) -0.0011(11) 0.0010(11) 0.0042(11)
N1C 0.0153(13) 0.0140(13) 0.0137(13) 0.0019(11) 0.0014(11) 0.0031(11)
C2C 0.0202(17) 0.0148(16) 0.0187(17) 0.0040(13) 0.0045(13) 0.0035(14)
C3C 0.0273(19) 0.0155(17) 0.0212(17) 0.0067(14) 0.0023(14) 0.0049(14)
C4C 0.0307(19) 0.0171(17) 0.0197(17) 0.0029(13) 0.0005(15) 0.0129(15)
C5C 0.0200(17) 0.0184(17) 0.0175(16) 0.0003(13) 0.0014(13) 0.0084(14)
C6C 0.0153(16) 0.0158(16) 0.0086(14) 0.0006(12) -0.0004(12) 0.0038(13)
C7C 0.0138(15) 0.0147(16) 0.0102(15) -0.0005(12) 0.0003(12) 0.0054(13)
C8C 0.0156(16) 0.0207(17) 0.0160(16) 0.0005(13) 0.0007(13) 0.0055(14)
C9C 0.0166(16) 0.0218(18) 0.0194(17) -0.0012(14) 0.0043(13) 0.0016(14)
C10C 0.0212(17) 0.0179(17) 0.0212(18) 0.0038(14) 0.0061(14) 0.0008(14)
C11C 0.0194(16) 0.0144(16) 0.0182(16) 0.0032(13) 0.0031(13) 0.0052(13)
N12C 0.0141(13) 0.0125(13) 0.0141(13) 0.0029(10) 0.0029(11) 0.0030(11)
O1 0.0229(12) 0.0158(12) 0.0161(11) 0.0027(9) 0.0052(9) 0.0078(10)
O2 0.0151(11) 0.0092(11) 0.0161(11) 0.0044(9) 0.0047(9) 0.0024(9)
C1 0.0112(15) 0.0128(16) 0.0187(17) 0.0043(13) 0.0036(12) 0.0017(12)
O11 0.0278(13) 0.0156(12) 0.0221(12) 0.0042(10) 0.0067(10) 0.0116(10)
O12 0.0174(11) 0.0148(11) 0.0147(11) 0.0032(9) 0.0010(9) 0.0056(9)
O13 0.0241(12) 0.0099(11) 0.0134(11) 0.0039(9) -0.0002(9) 0.0064(9)
C2 0.0138(16) 0.0101(15) 0.0178(16) 0.0032(12) -0.0004(13) 0.0050(13)
O21 0.0171(11) 0.0125(11) 0.0218(12) 0.0027(9) 0.0068(10) 0.0016(9)
O22 0.0152(11) 0.0160(12) 0.0186(12) -0.0010(9) 0.0016(9) 0.0013(9)
O23 0.0173(12) 0.0186(12) 0.0145(11) 0.0042(9) -0.0020(9) -0.0023(10)
O1W 0.0334(14) 0.0227(13) 0.0243(13) 0.0144(10) 0.0100(11) 0.0131(11)
O2W 0.0250(14) 0.0218(14) 0.0247(14) 0.0075(11) 0.0013(11) 0.0081(11)
O3W 0.0333(15) 0.0244(14) 0.0345(15) -0.0036(12) 0.0058(12) 0.0046(12)
O4W 0.0566(18) 0.0196(13) 0.0211(13) 0.0051(11) 0.0062(13) 0.0071(13)
O5W 0.0235(13) 0.0307(15) 0.0397(16) 0.0137(12) 0.0061(12) 0.0123(12)
O6W 0.0301(14) 0.0308(15) 0.0317(15) 0.0064(12) 0.0045(12) 0.0002(12)
O7W 0.061(2) 0.0226(14) 0.0297(15) 0.0059(12) 0.0174(14) 0.0048(14)
O8W 0.0473(18) 0.0203(14) 0.0522(19) 0.0134(13) -0.0026(15) 0.0091(13)
O9W 0.093(3) 0.0276(16) 0.0262(16) 0.0075(13) -0.0108(17) -0.0083(17)
O10W 0.152(4) 0.043(2) 0.048(2) 0.0091(17) -0.022(3) 0.031(3)
O11W 0.178(5) 0.055(3) 0.054(2) 0.010(2) 0.018(3) 0.055(3)

loop_
_atom_type_symbol
_atom_type_description
_atom_type_scat_dispersion_real
_atom_type_scat_dispersion_imag
_atom_type_scat_source
C C 0.0033 0.0016 'International Tables Vol C Tables 4.2.6.8 and 6.1.1.4'
H H 0.0000 0.0000 'International Tables Vol C Tables 4.2.6.8 and 6.1.1.4'
N N 0.0061 0.0033 'International Tables Vol C Tables 4.2.6.8 and 6.1.1.4'
O O 0.0106 0.0060 'International Tables Vol C Tables 4.2.6.8 and 6.1.1.4'
Cu Cu 0.3201 1.2651 'International Tables Vol C Tables 4.2.6.8 and 6.1.1.4'

loop_
_geom_angle_atom_site_label_1
_geom_angle_atom_site_label_2
_geom_angle_atom_site_label_3
_geom_angle
_geom_angle_site_symmetry_1
_geom_angle_site_symmetry_3
_geom_angle_publ_flag
O1 Cu1 O1 85.45(10) . 2_677 ?
O1 Cu1 N1A 171.19(11) . . ?
O1 Cu1 N1A 96.24(11) 2_677 . ?
O1 Cu1 N12A 95.29(11) . . ?
O1 Cu1 N12A 165.65(11) 2_677 . ?
N1A Cu1 N12A 80.93(12) . . ?
O1 Cu1 O13 92.58(9) . . ?
O1 Cu1 O13 95.88(9) 2_677 . ?
N1A Cu1 O13 95.83(10) . . ?
N12A Cu1 O13 98.40(10) . . ?
O1 Cu1 Cu1 42.85(7) . 2_677 ?
O1 Cu1 Cu1 42.59(6) 2_677 2_677 ?
N1A Cu1 Cu1 138.17(9) . 2_677 ?
N12A Cu1 Cu1 136.35(8) . 2_677 ?
O13 Cu1 Cu1 95.77(6) . 2_677 ?
O22 Cu2 O12 95.03(9) . . ?
O22 Cu2 N12B 162.13(10) . . ?
O12 Cu2 N12B 95.48(10) . . ?
O22 Cu2 N1B 92.46(11) . . ?
O12 Cu2 N1B 166.31(10) . . ?
N12B Cu2 N1B 80.37(11) . . ?
O22 Cu2 O13 96.51(9) . . ?
O12 Cu2 O13 60.31(8) . . ?
N12B Cu2 O13 101.24(10) . . ?
N1B Cu2 O13 107.46(9) . . ?
O22 Cu2 C1 95.78(10) . . ?
O12 Cu2 C1 30.05(10) . . ?
N12B Cu2 C1 100.55(10) . . ?
N1B Cu2 C1 137.59(11) . . ?
O13 Cu2 C1 30.29(9) . . ?
O2 Cu3 O2 83.46(9) . 2_566 ?
O2 Cu3 N12C 169.26(10) . . ?
O2 Cu3 N12C 96.97(10) 2_566 . ?
O2 Cu3 N1C 96.50(10) . . ?
O2 Cu3 N1C 164.33(10) 2_566 . ?
N12C Cu3 N1C 80.19(11) . . ?
O2 Cu3 O23 98.10(9) . . ?
O2 Cu3 O23 102.09(9) 2_566 . ?
N12C Cu3 O23 92.32(10) . . ?
N1C Cu3 O23 93.45(10) . . ?
O2 Cu3 Cu3 41.91(6) . 2_566 ?
O2 Cu3 Cu3 41.55(6) 2_566 2_566 ?
N12C Cu3 Cu3 137.52(8) . 2_566 ?
N1C Cu3 Cu3 136.29(8) . 2_566 ?
O23 Cu3 Cu3 103.58(7) . 2_566 ?
C2A N1A C6A 119.5(3) . . ?
C2A N1A Cu1 125.0(2) . . ?
C6A N1A Cu1 115.5(2) . . ?
N1A C2A C3A 121.8(4) . . ?
C2A C3A C4A 118.9(4) . . ?
C3A C4A C5A 119.7(3) . . ?
C4A C5A C6A 118.6(4) . . ?
N1A C6A C5A 121.6(3) . . ?
N1A C6A C7A 114.5(3) . . ?
C5A C6A C7A 123.9(3) . . ?
N12A C7A C8A 121.8(3) . . ?
N12A C7A C6A 114.6(3) . . ?
C8A C7A C6A 123.6(3) . . ?
C9A C8A C7A 118.1(4) . . ?
C10A C9A C8A 120.1(4) . . ?
C9A C10A C11A 118.9(4) . . ?
N12A C11A C10A 121.4(4) . . ?
C11A N12A C7A 119.7(3) . . ?
C11A N12A Cu1 125.9(2) . . ?
C7A N12A Cu1 114.4(2) . . ?
C6B N1B C2B 118.8(3) . . ?
C6B N1B Cu2 115.6(2) . . ?
C2B N1B Cu2 125.6(2) . . ?
N1B C2B C3B 121.9(4) . . ?
C2B C3B C4B 119.3(4) . . ?
C3B C4B C5B 119.4(4) . . ?
C6B C5B C4B 118.1(4) . . ?
N1B C6B C5B 122.4(4) . . ?
N1B C6B C7B 114.1(3) . . ?
C5B C6B C7B 123.5(3) . . ?
N12B C7B C8B 121.4(3) . . ?
N12B C7B C6B 114.2(3) . . ?
C8B C7B C6B 124.4(3) . . ?
C7B C8B C9B 119.2(3) . . ?
C10B C9B C8B 119.2(3) . . ?
C9B C10B C11B 119.1(4) . . ?
N12B C11B C10B 122.3(3) . . ?
C11B N12B C7B 118.9(3) . . ?
C11B N12B Cu2 125.6(2) . . ?
C7B N12B Cu2 115.5(2) . . ?
C6C N1C C2C 118.3(3) . . ?
C6C N1C Cu3 115.2(2) . . ?
C2C N1C Cu3 126.5(2) . . ?
N1C C2C C3C 122.2(3) . . ?
C2C C3C C4C 119.7(3) . . ?
C3C C4C C5C 118.8(3) . . ?
C6C C5C C4C 118.8(3) . . ?
N1C C6C C5C 122.2(3) . . ?
N1C C6C C7C 114.1(3) . . ?
C5C C6C C7C 123.7(3) . . ?
N12C C7C C8C 121.6(3) . . ?
N12C C7C C6C 114.6(3) . . ?
C8C C7C C6C 123.8(3) . . ?
C9C C8C C7C 118.9(3) . . ?
C8C C9C C10C 119.1(3) . . ?
C11C C10C C9C 119.3(3) . . ?
N12C C11C C10C 122.3(3) . . ?
C11C N12C C7C 118.8(3) . . ?
C11C N12C Cu3 125.4(2) . . ?
C7C N12C Cu3 115.8(2) . . ?
Cu1 O1 Cu1 94.55(10) . 2_677 ?
Cu3 O2 Cu3 96.54(9) . 2_566 ?
O11 C1 O13 122.6(3) . . ?
O11 C1 O12 121.4(3) . . ?
O13 C1 O12 116.0(3) . . ?
O11 C1 Cu2 170.7(2) . . ?
O13 C1 Cu2 66.39(16) . . ?
O12 C1 Cu2 49.70(14) . . ?
C1 O12 Cu2 100.26(18) . . ?
C1 O13 Cu1 117.69(19) . . ?
C1 O13 Cu2 83.32(17) . . ?
Cu1 O13 Cu2 138.15(11) . . ?
O23 C2 O21 122.5(3) . . ?
O23 C2 O22 118.1(3) . . ?
O21 C2 O22 119.4(3) . . ?
C2 O22 Cu2 108.3(2) . . ?
C2 O23 Cu3 124.7(2) . . ?

loop_
_geom_bond_atom_site_label_1
_geom_bond_atom_site_label_2
_geom_bond_distance
_geom_bond_site_symmetry_2
_geom_bond_publ_flag
Cu1 O1 1.949(2) . ?
Cu1 O1 1.959(2) 2_677 ?
Cu1 N1A 1.988(3) . ?
Cu1 N12A 2.025(3) . ?
Cu1 O13 2.211(2) . ?
Cu1 Cu1 2.8709(8) 2_677 ?
Cu2 O22 1.931(2) . ?
Cu2 O12 1.975(2) . ?
Cu2 N12B 2.000(3) . ?
Cu2 N1B 2.008(3) . ?
Cu2 O13 2.351(2) . ?
Cu2 C1 2.549(3) . ?
Cu3 O2 1.951(2) . ?
Cu3 O2 1.965(2) 2_566 ?
Cu3 N12C 1.997(3) . ?
Cu3 N1C 2.027(3) . ?
Cu3 O23 2.179(2) . ?
Cu3 Cu3 2.9228(8) 2_566 ?
N1A C2A 1.343(5) . ?
N1A C6A 1.351(5) . ?
C2A C3A 1.381(5) . ?
C3A C4A 1.384(6) . ?
C4A C5A 1.387(6) . ?
C5A C6A 1.387(5) . ?
C6A C7A 1.483(5) . ?
C7A N12A 1.346(5) . ?
C7A C8A 1.389(5) . ?
C8A C9A 1.386(6) . ?
C9A C10A 1.370(6) . ?
C10A C11A 1.392(5) . ?
C11A N12A 1.335(5) . ?
N1B C6B 1.345(5) . ?
N1B C2B 1.346(5) . ?
C2B C3B 1.376(5) . ?
C3B C4B 1.379(6) . ?
C4B C5B 1.391(6) . ?
C5B C6B 1.388(5) . ?
C6B C7B 1.482(5) . ?
C7B N12B 1.354(4) . ?
C7B C8B 1.386(5) . ?
C8B C9B 1.388(6) . ?
C9B C10B 1.378(6) . ?
C10B C11B 1.380(5) . ?
C11B N12B 1.346(5) . ?
N1C C6C 1.350(4) . ?
N1C C2C 1.357(4) . ?
C2C C3C 1.373(5) . ?
C3C C4C 1.383(5) . ?
C4C C5C 1.390(5) . ?
C5C C6C 1.389(5) . ?
C6C C7C 1.477(4) . ?
C7C N12C 1.353(4) . ?
C7C C8C 1.394(5) . ?
C8C C9C 1.386(5) . ?
C9C C10C 1.387(5) . ?
C10C C11C 1.374(5) . ?
C11C N12C 1.348(4) . ?
O1 Cu1 1.959(2) 2_677 ?
O2 Cu3 1.965(2) 2_566 ?
C1 O11 1.272(4) . ?
C1 O13 1.294(4) . ?
C1 O12 1.297(4) . ?
C2 O23 1.279(4) . ?
C2 O21 1.283(4) . ?
C2 O22 1.301(4) . ?
